data_2219791
loop_
_publ_author_name
'Kamala, E. Theboral Sugi'
'Murugan, R.'
'Nirmala, S.'
'Sudha, L.'
'Narayanan, S. Sriman'

_publ_section_title
;Ethyl
 3-hydroxy-13-methyl-4'-phenyl-2'-(3,4,5-trimethoxyphenyl)-6,7,8,9,11,12,13,14,15,16-decahydrospiro[cyclopenta[<i>a</i>]phenanthrene-16,3'-pyrrolidine]-5'-carboxylate
;
_journal_coeditor_code BT2805
_journal_issue 11
_journal_name_full 'Acta Crystallographica Section E'
_journal_page_first o2219
_journal_page_last o2220
_journal_paper_doi 10.1107/S1600536808034582
_journal_volume 64
_journal_year 2008
_chemical_formula_iupac 'C39 H45 N O7'
_chemical_formula_moiety 'C39 H45 N O7'
_chemical_formula_sum 'C39 H45 N O7'
_chemical_formula_weight 639.76
_chemical_name_common
;
Spiro[3-phenyl-5-(3,4,5-trimethoxyphenyl)-2-ethoxycarbonyl
pyrrolidine-4,31-estrone]
;
_chemical_name_systematic
;
Ethyl
3-hydroxy-13-methyl-4'-phenyl-2'-(3,4,5-trimethoxyphenyl)-
6,7,8,9,11,12,13,14,15,16-decahydrospiro[cyclopenta[a]phenanthrene-
16,3'-pyrrolidine]-5'-carboxylate
;
_space_group_IT_number 5
_symmetry_cell_setting monoclinic
_symmetry_space_group_name_Hall 'C 2y'
_symmetry_space_group_name_H-M 'C 1 2 1'
_atom_sites_solution_hydrogens geom
_atom_sites_solution_primary direct
_atom_sites_solution_secondary difmap
_audit_creation_method SHELXL-97
_cell_angle_alpha 90.00
_cell_angle_beta 91.1250(10)
_cell_angle_gamma 90.00
_cell_formula_units_Z 4
_cell_length_a 26.1776(6)
_cell_length_b 10.3379(2)
_cell_length_c 13.6631(3)
_cell_measurement_reflns_used 38566
_cell_measurement_temperature 293(2)
_cell_measurement_theta_max 30.70
_cell_measurement_theta_min 1.5
_cell_volume 3696.81(14)
_computing_cell_refinement 'APEX2 and SAINT (Bruker, 2004)'
_computing_data_collection 'APEX2 (Bruker, 2004)'
_computing_data_reduction 'SAINT and XPREP Bruker, 2004)'
_computing_molecular_graphics 'ORTEP-3 (Farrugia, 1997)'
_computing_publication_material 'PLATON (Spek, 2003)'
_computing_structure_refinement 'SHELXL97 (Sheldrick, 2008)'
_computing_structure_solution 'SHELXS97 (Sheldrick, 2008)'
_diffrn_ambient_temperature 293(2)
_diffrn_measured_fraction_theta_full 1.000
_diffrn_measured_fraction_theta_max 1.000
_diffrn_measurement_device_type 'Bruker KappaAPEXII'
_diffrn_measurement_method '\w and \f'
_diffrn_radiation_monochromator graphite
_diffrn_radiation_source 'fine-focus sealed tube'
_diffrn_radiation_type MoK\a
_diffrn_radiation_wavelength 0.71073
_diffrn_reflns_av_R_equivalents 0.0268
_diffrn_reflns_av_sigmaI/netI 0.0126
_diffrn_reflns_limit_h_max 31
_diffrn_reflns_limit_h_min -31
_diffrn_reflns_limit_k_max 12
_diffrn_reflns_limit_k_min -12
_diffrn_reflns_limit_l_max 15
_diffrn_reflns_limit_l_min -16
_diffrn_reflns_number 38566
_diffrn_reflns_theta_full 25.00
_diffrn_reflns_theta_max 25.00
_diffrn_reflns_theta_min 1.49
_diffrn_standards_decay_% 0
_diffrn_standards_interval_count 0
_diffrn_standards_interval_time 0
_diffrn_standards_number 0
_exptl_absorpt_coefficient_mu 0.078
_exptl_absorpt_correction_T_max 0.9807
_exptl_absorpt_correction_T_min 0.9769
_exptl_absorpt_correction_type multi-scan
_exptl_absorpt_process_details '(Blessing, 1995)'
_exptl_crystal_colour colourless
_exptl_crystal_density_diffrn 1.149
_exptl_crystal_density_method 'not measured'
_exptl_crystal_description prism
_exptl_crystal_F_000 1368
_exptl_crystal_size_max 0.30
_exptl_crystal_size_mid 0.30
_exptl_crystal_size_min 0.25
_refine_diff_density_max 0.480
_refine_diff_density_min -0.241
_refine_ls_extinction_coef 0.0112(9)
_refine_ls_extinction_expression Fc^*^=kFc[1+0.001xFc^2^\l^3^/sin(2\q)]^-1/4^
_refine_ls_extinction_method 'SHELXL97 (Sheldrick, 2008)'
_refine_ls_goodness_of_fit_ref 1.107
_refine_ls_hydrogen_treatment constr
_refine_ls_matrix_type full
_refine_ls_number_parameters 425
_refine_ls_number_reflns 3462
_refine_ls_number_restraints 319
_refine_ls_restrained_S_all 1.063
_refine_ls_R_factor_all 0.0549
_refine_ls_R_factor_gt 0.0466
_refine_ls_shift/su_max 0.000
_refine_ls_shift/su_mean 0.000
_refine_ls_structure_factor_coef Fsqd
_refine_ls_weighting_details 'calc w=1/[\s^2^(Fo^2^)+(0.082P)^2^+1.3827P] where P=(Fo^2^+2Fc^2^)/3'
_refine_ls_weighting_scheme calc
_refine_ls_wR_factor_gt 0.1198
_refine_ls_wR_factor_ref 0.1324
_reflns_number_gt 3186
_reflns_number_total 3462
_reflns_threshold_expression I>2\s(I)
_cod_data_source_file bt2805.cif
_cod_data_source_block I
_cod_original_cell_volume 3696.82(14)
_cod_original_sg_symbol_H-M 'C 2'
_cod_database_code 2219791
_cod_database_fobs_code 2219791

loop_
_symmetry_equiv_pos_as_xyz
'x, y, z'
'-x, y, -z'
'x+1/2, y+1/2, z'
'-x+1/2, y+1/2, -z'

loop_
_atom_site_type_symbol
_atom_site_label
_atom_site_fract_x
_atom_site_fract_y
_atom_site_fract_z
_atom_site_U_iso_or_equiv
_atom_site_adp_type
_atom_site_calc_flag
_atom_site_refinement_flags
_atom_site_occupancy
C C1 0.15174(10) 0.2439(3) 0.8431(2) 0.0417(6) Uani d U 1
H H1 0.1599 0.2242 0.9117 0.050 Uiso calc R 1
C C2 0.11604(10) 0.3642(3) 0.8400(2) 0.0460(7) Uani d U 1
H H2 0.0836 0.3374 0.8093 0.055 Uiso calc R 1
C C3 0.17981(9) 0.3995(3) 0.7236(2) 0.0407(6) Uani d U 1
H H3 0.1638 0.3548 0.6676 0.049 Uiso calc R 1
C C4 0.20146(9) 0.2927(3) 0.79377(18) 0.0367(6) Uani d U 1
C C5 0.23722(10) 0.3500(3) 0.87263(18) 0.0380(6) Uani d U 1
C C6 0.28956(10) 0.2904(3) 0.86410(19) 0.0400(6) Uani d U 1
C C7 0.33546(11) 0.3760(4) 0.8831(2) 0.0569(8) Uani d U 1
H H7A 0.3366 0.4019 0.9514 0.068 Uiso calc R 1
H H7B 0.3327 0.4535 0.8433 0.068 Uiso calc R 1
C C8 0.38453(11) 0.3024(4) 0.8583(2) 0.0591(9) Uani d U 1
H H8A 0.4135 0.3602 0.8659 0.071 Uiso calc R 1
H H8B 0.3892 0.2317 0.9044 0.071 Uiso calc R 1
C C9 0.38342(10) 0.2479(3) 0.7540(2) 0.0459(7) Uani d U 1
H H9 0.3827 0.3227 0.7099 0.055 Uiso calc R 1
C C10 0.43051(10) 0.1699(3) 0.7281(2) 0.0491(7) Uani d U 1
C C11 0.47581(11) 0.1772(4) 0.7813(2) 0.0525(7) Uani d U 1
H H11 0.4775 0.2290 0.8369 0.063 Uiso calc R 1
C C12 0.51874(11) 0.1095(4) 0.7539(3) 0.0581(8) Uani d U 1
H H12 0.5489 0.1171 0.7905 0.070 Uiso calc R 1
C C13 0.51690(11) 0.0307(4) 0.6726(2) 0.0568(8) Uani d U 1
C C14 0.47166(13) 0.0182(5) 0.6216(3) 0.0717(11) Uani d U 1
H H14 0.4699 -0.0366 0.5676 0.086 Uiso calc R 1
C C15 0.42859(12) 0.0850(5) 0.6485(2) 0.0669(10) Uani d U 1
C C16 0.37936(15) 0.0587(8) 0.5916(3) 0.118(3) Uani d U 1
H H16A 0.3851 0.0757 0.5228 0.141 Uiso calc R 1
H H16B 0.3711 -0.0323 0.5979 0.141 Uiso calc R 1
C C17 0.33571(11) 0.1342(4) 0.6219(2) 0.0580(9) Uani d U 1
H H17A 0.3049 0.0859 0.6061 0.070 Uiso calc R 1
H H17B 0.3346 0.2135 0.5839 0.070 Uiso calc R 1
C C18 0.33529(10) 0.1692(3) 0.7300(2) 0.0398(6) Uani d U 1
H H18 0.3360 0.0896 0.7688 0.048 Uiso calc R 1
C C19 0.28882(9) 0.2477(3) 0.75683(18) 0.0354(5) Uani d U 1
H H19 0.2904 0.3273 0.7180 0.042 Uiso calc R 1
C C20 0.23490(9) 0.1939(3) 0.7407(2) 0.0391(6) Uani d U 1
H H20A 0.2317 0.1084 0.7692 0.047 Uiso calc R 1
H H20B 0.2260 0.1896 0.6715 0.047 Uiso calc R 1
C C21 0.21851(9) 0.4925(3) 0.68252(19) 0.0395(6) Uani d U 1
C C22 0.23850(11) 0.5940(3) 0.7375(2) 0.0428(6) Uani d U 1
H H22 0.2258 0.6113 0.7993 0.051 Uiso calc R 1
C C23 0.27723(12) 0.6695(3) 0.7007(2) 0.0466(7) Uani d U 1
C C24 0.29617(11) 0.6431(3) 0.6073(2) 0.0482(7) Uani d U 1
C C25 0.27614(11) 0.5418(3) 0.55345(19) 0.0450(7) Uani d U 1
C C26 0.23668(10) 0.4680(3) 0.5897(2) 0.0423(6) Uani d U 1
H H26 0.2224 0.4019 0.5519 0.051 Uiso calc R 1
C C27 0.28307(18) 0.8008(5) 0.8430(3) 0.0772(11) Uani d U 1
H H27A 0.3020 0.8736 0.8682 0.093 Uiso calc R 1
H H27B 0.2883 0.7277 0.8853 0.093 Uiso calc R 1
H H27C 0.2474 0.8218 0.8398 0.093 Uiso calc R 1
C C28 0.38287(18) 0.6790(7) 0.5804(4) 0.1085(19) Uani d U 1
H H28A 0.4057 0.7396 0.5509 0.130 Uiso calc R 1
H H28B 0.3864 0.5960 0.5497 0.130 Uiso calc R 1
H H28C 0.3911 0.6716 0.6490 0.130 Uiso calc R 1
C C29 0.28402(16) 0.4093(4) 0.4123(2) 0.0656(9) Uani d U 1
H H29A 0.3019 0.4074 0.3516 0.079 Uiso calc R 1
H H29B 0.2479 0.4091 0.3991 0.079 Uiso calc R 1
H H29C 0.2931 0.3346 0.4505 0.079 Uiso calc R 1
C C30 0.12845(12) 0.1248(3) 0.7966(2) 0.0509(7) Uani d U 1
C C31 0.1356(2) 0.0062(4) 0.8399(4) 0.0837(13) Uani d U 1
H H31 0.1546 0.0003 0.8979 0.100 Uiso calc R 1
C C32 0.1148(3) -0.1060(5) 0.7983(5) 0.120(2) Uani d U 1
H H32 0.1199 -0.1855 0.8288 0.143 Uiso calc R 1
C C33 0.0873(3) -0.0988(6) 0.7140(5) 0.1109(19) Uani d U 1
H H33 0.0732 -0.1733 0.6865 0.133 Uiso calc R 1
C C34 0.0803(2) 0.0170(6) 0.6697(4) 0.0965(16) Uani d U 1
H H34 0.0614 0.0216 0.6113 0.116 Uiso calc R 1
C C35 0.10066(15) 0.1279(4) 0.7099(3) 0.0680(10) Uani d U 1
H H35 0.0956 0.2065 0.6781 0.082 Uiso calc R 1
C C36 0.10410(11) 0.4229(4) 0.9382(3) 0.0603(9) Uani d U 1
C C37 0.0691(2) 0.3797(8) 1.0936(4) 0.120(2) Uani d U 1
H H37A 0.0974 0.4174 1.1306 0.144 Uiso calc R 1
H H37B 0.0430 0.4453 1.0846 0.144 Uiso calc R 1
C C38 0.0492(3) 0.2730(11) 1.1447(4) 0.171(4) Uani d U 1
H H38A 0.0373 0.3011 1.2072 0.205 Uiso calc R 1
H H38B 0.0754 0.2091 1.1541 0.205 Uiso calc R 1
H H38C 0.0213 0.2362 1.1075 0.205 Uiso calc R 1
C C39 0.28908(13) 0.1760(4) 0.9367(2) 0.0575(8) Uani d U 1
H H39A 0.3214 0.1320 0.9354 0.069 Uiso calc R 1
H H39B 0.2623 0.1170 0.9183 0.069 Uiso calc R 1
H H39C 0.2833 0.2079 1.0015 0.069 Uiso calc R 1
N N1 0.13869(9) 0.4615(3) 0.7770(2) 0.0521(7) Uani d U 1
H H1A 0.1295 0.5412 0.7721 0.062 Uiso calc R 1
O O1 0.22398(8) 0.4254(2) 0.93491(14) 0.0518(5) Uani d U 1
O O2 0.55830(9) -0.0346(3) 0.64077(19) 0.0773(9) Uani d U 1
H H2A 0.5829 -0.0194 0.6771 0.093 Uiso calc R 1
O O3 0.10751(10) 0.5359(3) 0.9562(2) 0.0814(9) Uani d U 1
O O4 0.08664(12) 0.3347(3) 0.99822(19) 0.0842(9) Uani d U 1
O O5 0.30005(10) 0.7705(2) 0.74826(17) 0.0641(7) Uani d U 1
O O6 0.33211(10) 0.7226(3) 0.56819(18) 0.0708(7) Uani d U 1
O O7 0.29758(9) 0.5228(3) 0.46488(15) 0.0590(6) Uani d U 1

loop_
_atom_site_aniso_label
_atom_site_aniso_U_11
_atom_site_aniso_U_22
_atom_site_aniso_U_33
_atom_site_aniso_U_12
_atom_site_aniso_U_13
_atom_site_aniso_U_23
C1 0.0373(13) 0.0503(15) 0.0380(13) 0.0004(12) 0.0077(10) 0.0014(12)
C2 0.0314(13) 0.0572(18) 0.0494(15) -0.0013(12) 0.0049(11) -0.0071(14)
C3 0.0294(12) 0.0489(15) 0.0438(13) 0.0008(11) 0.0005(10) 0.0030(13)
C4 0.0330(12) 0.0394(13) 0.0379(12) 0.0011(11) 0.0033(10) -0.0006(12)
C5 0.0386(13) 0.0412(14) 0.0344(12) 0.0029(12) 0.0039(10) 0.0009(12)
C6 0.0368(13) 0.0463(15) 0.0368(13) 0.0070(12) -0.0018(10) -0.0014(12)
C7 0.0415(15) 0.072(2) 0.0566(17) 0.0004(15) -0.0050(13) -0.0224(17)
C8 0.0362(14) 0.079(2) 0.0620(18) -0.0012(15) -0.0075(13) -0.0192(18)
C9 0.0325(13) 0.0553(17) 0.0498(15) 0.0026(13) -0.0011(11) 0.0011(14)
C10 0.0327(13) 0.0632(18) 0.0513(16) 0.0037(13) 0.0038(11) 0.0072(15)
C11 0.0336(14) 0.0558(17) 0.0679(19) -0.0019(13) -0.0018(12) 0.0006(16)
C12 0.0305(13) 0.065(2) 0.078(2) 0.0023(14) -0.0050(13) 0.0093(19)
C13 0.0363(14) 0.073(2) 0.0610(19) 0.0101(15) 0.0103(13) 0.0167(18)
C14 0.0452(17) 0.112(3) 0.0578(19) 0.016(2) 0.0070(14) -0.014(2)
C15 0.0367(15) 0.112(3) 0.0526(17) 0.0153(18) 0.0035(13) -0.010(2)
C16 0.050(2) 0.225(7) 0.078(3) 0.037(3) -0.0085(19) -0.071(4)
C17 0.0374(14) 0.085(2) 0.0515(17) 0.0059(16) 0.0002(12) -0.0226(17)
C18 0.0317(12) 0.0443(14) 0.0435(14) 0.0052(11) 0.0028(10) -0.0001(12)
C19 0.0323(12) 0.0379(13) 0.0359(12) 0.0053(11) 0.0001(9) -0.0016(11)
C20 0.0327(13) 0.0430(15) 0.0416(14) 0.0025(11) 0.0021(10) -0.0044(12)
C21 0.0314(12) 0.0442(15) 0.0427(14) 0.0064(11) -0.0006(10) 0.0054(12)
C22 0.0426(14) 0.0450(15) 0.0410(14) 0.0040(12) 0.0073(11) 0.0034(12)
C23 0.0510(16) 0.0418(15) 0.0472(15) -0.0010(13) 0.0031(12) 0.0018(13)
C24 0.0482(16) 0.0516(17) 0.0449(15) -0.0057(13) 0.0066(12) 0.0081(13)
C25 0.0442(15) 0.0551(17) 0.0357(13) 0.0044(13) 0.0026(11) 0.0085(13)
C26 0.0401(13) 0.0475(16) 0.0391(14) 0.0019(12) -0.0036(11) 0.0058(12)
C27 0.099(3) 0.070(2) 0.064(2) -0.024(2) 0.017(2) -0.016(2)
C28 0.061(3) 0.145(5) 0.120(4) -0.030(3) 0.023(3) -0.018(4)
C29 0.083(2) 0.069(2) 0.0449(17) 0.002(2) 0.0097(15) -0.0035(16)
C30 0.0479(16) 0.0509(17) 0.0545(18) -0.0075(14) 0.0158(13) 0.0025(14)
C31 0.105(3) 0.060(2) 0.086(3) -0.019(2) 0.006(2) 0.017(2)
C32 0.158(6) 0.055(3) 0.146(5) -0.036(3) 0.024(5) 0.013(3)
C33 0.135(5) 0.080(3) 0.118(4) -0.057(3) 0.017(4) -0.015(3)
C34 0.107(4) 0.099(4) 0.083(3) -0.052(3) 0.004(3) -0.016(3)
C35 0.075(2) 0.065(2) 0.064(2) -0.025(2) 0.0030(18) -0.0038(18)
C36 0.0352(14) 0.080(3) 0.066(2) 0.0036(16) 0.0065(13) -0.022(2)
C37 0.121(4) 0.174(6) 0.066(3) 0.014(4) 0.044(3) -0.029(4)
C38 0.201(7) 0.237(10) 0.077(3) 0.035(8) 0.069(4) 0.023(6)
C39 0.0578(18) 0.075(2) 0.0403(15) 0.0201(17) 0.0034(13) 0.0109(16)
N1 0.0324(11) 0.0493(14) 0.0749(18) 0.0119(11) 0.0116(11) 0.0090(13)
O1 0.0530(11) 0.0588(13) 0.0436(10) 0.0108(10) 0.0032(9) -0.0135(10)
O2 0.0427(12) 0.116(2) 0.0739(15) 0.0270(14) 0.0088(11) 0.0065(16)
O3 0.0622(15) 0.080(2) 0.102(2) 0.0025(14) 0.0078(14) -0.0431(18)
O4 0.099(2) 0.096(2) 0.0591(14) 0.0074(17) 0.0375(14) -0.0088(15)
O5 0.0755(15) 0.0619(15) 0.0554(12) -0.0238(13) 0.0129(11) -0.0080(12)
O6 0.0726(16) 0.0733(17) 0.0673(15) -0.0251(14) 0.0218(12) 0.0038(13)
O7 0.0677(14) 0.0703(15) 0.0396(10) -0.0097(12) 0.0127(9) 0.0016(11)

loop_
_atom_type_symbol
_atom_type_description
_atom_type_scat_dispersion_real
_atom_type_scat_dispersion_imag
_atom_type_scat_source
C C 0.0033 0.0000 'International Tables Vol C Tables 4.2.6.8 and 6.1.1.4'
H H 0.0000 0.0000 'International Tables Vol C Tables 4.2.6.8 and 6.1.1.4'
N N 0.0061 0.0000 'International Tables Vol C Tables 4.2.6.8 and 6.1.1.4'
O O 0.0106 0.0000 'International Tables Vol C Tables 4.2.6.8 and 6.1.1.4'

loop_
_geom_angle_atom_site_label_1
_geom_angle_atom_site_label_2
_geom_angle_atom_site_label_3
_geom_angle
C30 C1 C2 113.8(2)
C30 C1 C4 114.6(2)
C2 C1 C4 103.7(2)
C30 C1 H1 108.2
C2 C1 H1 108.2
C4 C1 H1 108.2
N1 C2 C36 109.9(3)
N1 C2 C1 108.4(2)
C36 C2 C1 115.6(3)
N1 C2 H2 107.5
C36 C2 H2 107.5
C1 C2 H2 107.5
N1 C3 C21 114.3(2)
N1 C3 C4 105.4(2)
C21 C3 C4 116.1(2)
N1 C3 H3 106.8
C21 C3 H3 106.8
C4 C3 H3 106.8
C5 C4 C20 104.1(2)
C5 C4 C1 108.9(2)
C20 C4 C1 118.5(2)
C5 C4 C3 111.5(2)
C20 C4 C3 112.6(2)
C1 C4 C3 101.4(2)
O1 C5 C6 126.2(2)
O1 C5 C4 124.4(2)
C6 C5 C4 109.3(2)
C5 C6 C7 117.9(3)
C5 C6 C19 101.4(2)
C7 C6 C19 109.2(2)
C5 C6 C39 104.1(2)
C7 C6 C39 110.8(3)
C19 C6 C39 113.2(3)
C6 C7 C8 109.7(3)
C6 C7 H7A 109.7
C8 C7 H7A 109.7
C6 C7 H7B 109.7
C8 C7 H7B 109.7
H7A C7 H7B 108.2
C9 C8 C7 112.7(2)
C9 C8 H8A 109.0
C7 C8 H8A 109.0
C9 C8 H8B 109.0
C7 C8 H8B 109.0
H8A C8 H8B 107.8
C10 C9 C18 109.6(3)
C10 C9 C8 114.2(2)
C18 C9 C8 113.3(2)
C10 C9 H9 106.4
C18 C9 H9 106.4
C8 C9 H9 106.4
C11 C10 C15 117.4(3)
C11 C10 C9 122.8(3)
C15 C10 C9 119.8(2)
C10 C11 C12 121.7(3)
C10 C11 H11 119.2
C12 C11 H11 119.2
C13 C12 C11 120.1(3)
C13 C12 H12 119.9
C11 C12 H12 119.9
O2 C13 C14 118.6(3)
O2 C13 C12 122.5(3)
C14 C13 C12 118.9(3)
C13 C14 C15 121.4(4)
C13 C14 H14 119.3
C15 C14 H14 119.3
C14 C15 C10 120.3(3)
C14 C15 C16 117.7(4)
C10 C15 C16 121.9(3)
C17 C16 C15 115.1(4)
C17 C16 H16A 108.5
C15 C16 H16A 108.5
C17 C16 H16B 108.5
C15 C16 H16B 108.5
H16A C16 H16B 107.5
C16 C17 C18 115.2(3)
C16 C17 H17A 108.5
C18 C17 H17A 108.5
C16 C17 H17B 108.5
C18 C17 H17B 108.5
H17A C17 H17B 107.5
C19 C18 C17 112.6(2)
C19 C18 C9 109.0(2)
C17 C18 C9 108.3(2)
C19 C18 H18 109.0
C17 C18 H18 109.0
C9 C18 H18 109.0
C18 C19 C20 120.9(2)
C18 C19 C6 113.0(2)
C20 C19 C6 103.7(2)
C18 C19 H19 106.0
C20 C19 H19 106.0
C6 C19 H19 106.0
C19 C20 C4 102.9(2)
C19 C20 H20A 111.2
C4 C20 H20A 111.2
C19 C20 H20B 111.2
C4 C20 H20B 111.2
H20A C20 H20B 109.1
C26 C21 C22 120.1(3)
C26 C21 C3 117.8(3)
C22 C21 C3 121.9(2)
C23 C22 C21 120.1(3)
C23 C22 H22 120.0
C21 C22 H22 120.0
O5 C23 C22 125.2(3)
O5 C23 C24 115.0(3)
C22 C23 C24 119.7(3)
O6 C24 C25 120.4(3)
O6 C24 C23 119.8(3)
C25 C24 C23 119.7(3)
O7 C25 C24 115.2(3)
O7 C25 C26 124.3(3)
C24 C25 C26 120.5(3)
C25 C26 C21 119.9(3)
C25 C26 H26 120.1
C21 C26 H26 120.1
O5 C27 H27A 109.5
O5 C27 H27B 109.5
H27A C27 H27B 109.5
O5 C27 H27C 109.5
H27A C27 H27C 109.5
H27B C27 H27C 109.5
O6 C28 H28A 109.5
O6 C28 H28B 109.5
H28A C28 H28B 109.5
O6 C28 H28C 109.5
H28A C28 H28C 109.5
H28B C28 H28C 109.5
O7 C29 H29A 109.5
O7 C29 H29B 109.5
H29A C29 H29B 109.5
O7 C29 H29C 109.5
H29A C29 H29C 109.5
H29B C29 H29C 109.5
C31 C30 C35 117.1(4)
C31 C30 C1 119.9(3)
C35 C30 C1 123.0(3)
C30 C31 C32 121.2(5)
C30 C31 H31 119.4
C32 C31 H31 119.4
C33 C32 C31 119.9(5)
C33 C32 H32 120.0
C31 C32 H32 120.0
C32 C33 C34 119.8(5)
C32 C33 H33 120.1
C34 C33 H33 120.1
C33 C34 C35 120.7(5)
C33 C34 H34 119.7
C35 C34 H34 119.7
C34 C35 C30 121.2(4)
C34 C35 H35 119.4
C30 C35 H35 119.4
O3 C36 O4 125.1(4)
O3 C36 C2 124.0(4)
O4 C36 C2 110.8(3)
C38 C37 O4 108.5(6)
C38 C37 H37A 110.0
O4 C37 H37A 110.0
C38 C37 H37B 110.0
O4 C37 H37B 110.0
H37A C37 H37B 108.4
C37 C38 H38A 109.5
C37 C38 H38B 109.5
H38A C38 H38B 109.5
C37 C38 H38C 109.5
H38A C38 H38C 109.5
H38B C38 H38C 109.5
C6 C39 H39A 109.5
C6 C39 H39B 109.5
H39A C39 H39B 109.5
C6 C39 H39C 109.5
H39A C39 H39C 109.5
H39B C39 H39C 109.5
C2 N1 C3 107.7(2)
C2 N1 H1A 126.1
C3 N1 H1A 126.1
C13 O2 H2A 109.5
C36 O4 C37 117.0(4)
C23 O5 C27 117.7(3)
C24 O6 C28 114.6(4)
C25 O7 C29 117.9(3)

loop_
_geom_bond_atom_site_label_1
_geom_bond_atom_site_label_2
_geom_bond_distance
C1 C30 1.509(4)
C1 C2 1.555(4)
C1 C4 1.561(4)
C1 H1 0.9800
C2 N1 1.458(4)
C2 C36 1.511(4)
C2 H2 0.9800
C3 N1 1.460(4)
C3 C21 1.512(4)
C3 C4 1.562(4)
C3 H3 0.9800
C4 C5 1.533(4)
C4 C20 1.536(4)
C5 O1 1.210(3)
C5 C6 1.509(4)
C6 C7 1.511(4)
C6 C19 1.530(4)
C6 C39 1.544(5)
C7 C8 1.537(5)
C7 H7A 0.9700
C7 H7B 0.9700
C8 C9 1.532(4)
C8 H8A 0.9700
C8 H8B 0.9700
C9 C10 1.521(4)
C9 C18 1.530(4)
C9 H9 0.9800
C10 C11 1.380(4)
C10 C15 1.399(5)
C11 C12 1.382(5)
C11 H11 0.9300
C12 C13 1.378(5)
C12 H12 0.9300
C13 O2 1.356(4)
C13 C14 1.369(5)
C14 C15 1.378(5)
C14 H14 0.9300
C15 C16 1.516(5)
C16 C17 1.450(5)
C16 H16A 0.9700
C16 H16B 0.9700
C17 C18 1.522(4)
C17 H17A 0.9700
C17 H17B 0.9700
C18 C19 1.513(4)
C18 H18 0.9800
C19 C20 1.529(4)
C19 H19 0.9800
C20 H20A 0.9700
C20 H20B 0.9700
C21 C26 1.386(4)
C21 C22 1.387(4)
C22 C23 1.382(4)
C22 H22 0.9300
C23 O5 1.362(4)
C23 C24 1.404(4)
C24 O6 1.366(4)
C24 C25 1.378(4)
C25 O7 1.358(3)
C25 C26 1.384(4)
C26 H26 0.9300
C27 O5 1.411(4)
C27 H27A 0.9600
C27 H27B 0.9600
C27 H27C 0.9600
C28 O6 1.410(6)
C28 H28A 0.9600
C28 H28B 0.9600
C28 H28C 0.9600
C29 O7 1.417(5)
C29 H29A 0.9600
C29 H29B 0.9600
C29 H29C 0.9600
C30 C31 1.373(6)
C30 C35 1.378(5)
C31 C32 1.396(7)
C31 H31 0.9300
C32 C33 1.348(9)
C32 H32 0.9300
C33 C34 1.353(9)
C33 H33 0.9300
C34 C35 1.376(6)
C34 H34 0.9300
C35 H35 0.9300
C36 O3 1.197(5)
C36 O4 1.314(5)
C37 C38 1.411(12)
C37 O4 1.466(5)
C37 H37A 0.9700
C37 H37B 0.9700
C38 H38A 0.9600
C38 H38B 0.9600
C38 H38C 0.9600
C39 H39A 0.9600
C39 H39B 0.9600
C39 H39C 0.9600
N1 H1A 0.8600
O2 H2A 0.8200

loop_
_geom_hbond_atom_site_label_D
_geom_hbond_atom_site_label_H
_geom_hbond_atom_site_label_A
_geom_hbond_site_symmetry_A
_geom_hbond_distance_DH
_geom_hbond_distance_HA
_geom_hbond_distance_DA
_geom_hbond_angle_DHA
_geom_hbond_publ_flag
O2 H2A N1 5_455 0.82 1.99 2.782(4) 163 yes
C39 H39A O3 4-545 0.96 2.56 3.378(4) 144 yes
C29 H29A Cg1 4_556 0.96 3.00 3.820(4) 144 yes
C1 H1 O4 . 0.98 2.54 2.901(4) 101 yes

loop_
_geom_torsion_atom_site_label_1
_geom_torsion_atom_site_label_2
_geom_torsion_atom_site_label_3
_geom_torsion_atom_site_label_4
_geom_torsion
C30 C1 C2 N1 -114.0(3)
C4 C1 C2 N1 11.1(3)
C30 C1 C2 C36 122.1(3)
C4 C1 C2 C36 -112.8(3)
C30 C1 C4 C5 -145.9(3)
C2 C1 C4 C5 89.5(3)
C30 C1 C4 C20 -27.4(3)
C2 C1 C4 C20 -151.9(2)
C30 C1 C4 C3 96.3(3)
C2 C1 C4 C3 -28.3(3)
N1 C3 C4 C5 -78.9(3)
C21 C3 C4 C5 48.7(3)
N1 C3 C4 C20 164.5(2)
C21 C3 C4 C20 -67.8(3)
N1 C3 C4 C1 36.9(3)
C21 C3 C4 C1 164.6(2)
C20 C4 C5 O1 -174.4(3)
C1 C4 C5 O1 -47.1(4)
C3 C4 C5 O1 64.0(3)
C20 C4 C5 C6 1.6(3)
C1 C4 C5 C6 128.9(2)
C3 C4 C5 C6 -120.0(2)
O1 C5 C6 C7 -41.2(4)
C4 C5 C6 C7 142.9(3)
O1 C5 C6 C19 -160.2(3)
C4 C5 C6 C19 23.9(3)
O1 C5 C6 C39 82.0(4)
C4 C5 C6 C39 -93.9(3)
C5 C6 C7 C8 -173.0(3)
C19 C6 C7 C8 -58.1(3)
C39 C6 C7 C8 67.3(3)
C6 C7 C8 C9 54.4(4)
C7 C8 C9 C10 -177.8(3)
C7 C8 C9 C18 -51.3(4)
C18 C9 C10 C11 -145.8(3)
C8 C9 C10 C11 -17.4(5)
C18 C9 C10 C15 33.1(4)
C8 C9 C10 C15 161.5(3)
C15 C10 C11 C12 3.8(5)
C9 C10 C11 C12 -177.2(3)
C10 C11 C12 C13 -1.0(5)
C11 C12 C13 O2 177.8(3)
C11 C12 C13 C14 -1.8(6)
O2 C13 C14 C15 -178.0(4)
C12 C13 C14 C15 1.6(6)
C13 C14 C15 C10 1.3(7)
C13 C14 C15 C16 -176.3(5)
C11 C10 C15 C14 -4.0(6)
C9 C10 C15 C14 177.0(4)
C11 C10 C15 C16 173.5(5)
C9 C10 C15 C16 -5.5(6)
C14 C15 C16 C17 -178.6(5)
C10 C15 C16 C17 3.8(8)
C15 C16 C17 C18 -31.5(7)
C16 C17 C18 C19 -179.9(4)
C16 C17 C18 C9 59.5(5)
C10 C9 C18 C19 179.6(2)
C8 C9 C18 C19 50.7(3)
C10 C9 C18 C17 -57.6(3)
C8 C9 C18 C17 173.5(3)
C17 C18 C19 C20 59.7(4)
C9 C18 C19 C20 179.8(2)
C17 C18 C19 C6 -176.6(3)
C9 C18 C19 C6 -56.4(3)
C5 C6 C19 C18 -173.3(2)
C7 C6 C19 C18 61.6(3)
C39 C6 C19 C18 -62.3(3)
C5 C6 C19 C20 -40.5(3)
C7 C6 C19 C20 -165.6(2)
C39 C6 C19 C20 70.4(3)
C18 C19 C20 C4 170.4(2)
C6 C19 C20 C4 42.3(3)
C5 C4 C20 C19 -26.6(3)
C1 C4 C20 C19 -147.7(2)
C3 C4 C20 C19 94.4(2)
N1 C3 C21 C26 -139.7(3)
C4 C3 C21 C26 97.2(3)
N1 C3 C21 C22 45.1(3)
C4 C3 C21 C22 -78.0(3)
C26 C21 C22 C23 -1.1(4)
C3 C21 C22 C23 174.0(3)
C21 C22 C23 O5 -179.3(3)
C21 C22 C23 C24 0.1(4)
O5 C23 C24 O6 -4.7(4)
C22 C23 C24 O6 175.8(3)
O5 C23 C24 C25 179.2(3)
C22 C23 C24 C25 -0.3(4)
O6 C24 C25 O7 5.0(4)
C23 C24 C25 O7 -178.9(3)
O6 C24 C25 C26 -174.5(3)
C23 C24 C25 C26 1.6(4)
O7 C25 C26 C21 177.9(3)
C24 C25 C26 C21 -2.6(4)
C22 C21 C26 C25 2.4(4)
C3 C21 C26 C25 -172.9(2)
C2 C1 C30 C31 -139.2(4)
C4 C1 C30 C31 101.7(4)
C2 C1 C30 C35 42.2(4)
C4 C1 C30 C35 -76.8(4)
C35 C30 C31 C32 -1.0(7)
C1 C30 C31 C32 -179.6(5)
C30 C31 C32 C33 0.2(10)
C31 C32 C33 C34 0.4(11)
C32 C33 C34 C35 -0.3(10)
C33 C34 C35 C30 -0.4(8)
C31 C30 C35 C34 1.1(6)
C1 C30 C35 C34 179.6(4)
N1 C2 C36 O3 7.9(4)
C1 C2 C36 O3 131.0(4)
N1 C2 C36 O4 -176.0(3)
C1 C2 C36 O4 -52.9(4)
C36 C2 N1 C3 139.8(2)
C1 C2 N1 C3 12.5(3)
C21 C3 N1 C2 -160.0(2)
C4 C3 N1 C2 -31.3(3)
O3 C36 O4 C37 1.3(6)
C2 C36 O4 C37 -174.8(4)
C38 C37 O4 C36 176.6(5)
C22 C23 O5 C27 0.2(5)
C24 C23 O5 C27 -179.3(3)
C25 C24 O6 C28 -86.9(4)
C23 C24 O6 C28 97.0(4)
C24 C25 O7 C29 170.9(3)
C26 C25 O7 C29 -9.6(4)

loop_
_cod_related_entry_id
_cod_related_entry_database
_cod_related_entry_code
1 ChemSpider 24741029
